data_7158877
loop_
_publ_author_name
'Chernykh, Anton V.'
'Aloshyn, Danylo'
'Kuchkovska, Yuliya O.'
'Daniliuc, Constantin Gabriel'
'Tolmachova, Nataliya A.'
'Kondratov, Ivan S.'
'Zozulya, Sergiy X.'
'Grygorenko, Oleksandr O.'
'Haufe, Guenter'

_publ_section_title
;
 Impact of \b-Perfluoroalkyl Substitution of Proline on the Proteolytic
 Stability of Its Peptide Derivatives
;
_journal_name_full 'Organic &amp; Biomolecular Chemistry'
_journal_paper_doi 10.1039/D2OB01430K
_journal_year 2022
_chemical_absolute_configuration ad
_chemical_formula_sum 'C19 H25 F3 N2 O4'
_chemical_formula_weight 402.41
_space_group_crystal_system orthorhombic
_space_group_IT_number 19
_space_group_name_Hall 'P 2ac 2ab'
_space_group_name_H-M_alt 'P 21 21 21'
_atom_sites_solution_hydrogens mixed
_atom_sites_solution_primary direct
_audit_creation_method 'APEX3 v2016.1-0'
_audit_update_record
;
2022-08-01 deposited with the CCDC.	2022-09-08 downloaded from the CCDC.
;
_cell_angle_alpha 90
_cell_angle_beta 90
_cell_angle_gamma 90
_cell_formula_units_Z 8
_cell_length_a 9.6310(2)
_cell_length_b 19.7773(4)
_cell_length_c 20.8690(4)
_cell_measurement_reflns_used 9859
_cell_measurement_temperature 100.(2)
_cell_measurement_theta_max 70.3012
_cell_measurement_theta_min 3.0785
_cell_volume 3975.03(14)
_computing_cell_refinement 'SAINT V8.37A (Bruker AXS Inc., 2015)'
_computing_data_collection
;

APEX3 v2016.1-0 (Bruker AXS Inc., 2016)
;
_computing_data_reduction 'SAINT V8.37A (Bruker AXS Inc., 2015)'
_computing_molecular_graphics 'XP (Sheldrick, 2014)'
_computing_publication_material 'SHELXL-2014/7 (Sheldrick, 2014)'
_computing_structure_refinement 'SHELXL-2014/7 (Sheldrick, 2014)'
_computing_structure_solution 'SHELXL-2014/7 (Sheldrick, 2014)'
_diffrn_ambient_temperature 100.(2)
_diffrn_detector_area_resol_mean 10.4167
_diffrn_measured_fraction_theta_full 0.998
_diffrn_measured_fraction_theta_max 0.998
_diffrn_measurement_device_type 'Bruker D8 Venture PHOTON 100 CMOS'
_diffrn_measurement_method 'omega and phi scans'
_diffrn_radiation_monochromator 'MX mirror'
_diffrn_radiation_type 'Cu K\a'
_diffrn_radiation_wavelength 1.54178
_diffrn_reflns_av_R_equivalents 0.0628
_diffrn_reflns_av_unetI/netI 0.0400
_diffrn_reflns_limit_h_max 11
_diffrn_reflns_limit_h_min -11
_diffrn_reflns_limit_k_max 23
_diffrn_reflns_limit_k_min -23
_diffrn_reflns_limit_l_max 24
_diffrn_reflns_limit_l_min -24
_diffrn_reflns_number 36574
_diffrn_reflns_theta_full 66.59
_diffrn_reflns_theta_max 66.59
_diffrn_reflns_theta_min 3.08
_diffrn_source 'Cu ImS'
_diffrn_source_type 'micro focus tube'
_exptl_absorpt_coefficient_mu 0.962
_exptl_absorpt_correction_T_max 0.93
_exptl_absorpt_correction_T_min 0.73
_exptl_absorpt_correction_type multi-scan
_exptl_absorpt_process_details
;
Bruker AXS (2014). SADABS, Version 2014/5, Bruker AXS Inc., Madison, Wisconsin,
USA.
;
_exptl_crystal_colour colourless
_exptl_crystal_density_diffrn 1.345
_exptl_crystal_density_method 'not measured'
_exptl_crystal_description needle
_exptl_crystal_F_000 1696
_exptl_crystal_size_max 0.452
_exptl_crystal_size_mid 0.128
_exptl_crystal_size_min 0.075
_refine_diff_density_max 0.208
_refine_diff_density_min -0.205
_refine_ls_abs_structure_details
;

Flack x determined using 2702 quotients [(I+)-(I-)]/[(I+)+(I-)]
(Parsons, Flack and Wagner, Acta Cryst. B69 (2013) 249-259).
;
_refine_ls_abs_structure_Flack 0.05(5)
_refine_ls_extinction_method none
_refine_ls_goodness_of_fit_ref 1.081
_refine_ls_hydrogen_treatment mixed
_refine_ls_matrix_type full
_refine_ls_number_parameters 527
_refine_ls_number_reflns 7012
_refine_ls_number_restraints 0
_refine_ls_restrained_S_all 1.081
_refine_ls_R_factor_all 0.0357
_refine_ls_R_factor_gt 0.0320
_refine_ls_shift/su_max 0.001
_refine_ls_shift/su_mean 0.000
_refine_ls_structure_factor_coef Fsqd
_refine_ls_weighting_details 'w=1/[\s^2^(Fo^2^)+(0.0350P)^2^+0.6770P] where P=(Fo^2^+2Fc^2^)/3'
_refine_ls_weighting_scheme calc
_refine_ls_wR_factor_gt 0.0757
_refine_ls_wR_factor_ref 0.0779
_reflns_number_gt 6567
_reflns_number_total 7012
_reflns_threshold_expression 'I > 2\s(I)'
_cod_data_source_file d2ob01430k2.cif
_cod_data_source_block dan9433_2S3S-5a
_cod_database_code 7158877

loop_
_space_group_symop_operation_xyz
'x, y, z'
'-x+1/2, -y, z+1/2'
'-x, y+1/2, -z+1/2'
'x+1/2, -y+1/2, -z'

loop_
_atom_site_type_symbol
_atom_site_label
_atom_site_fract_x
_atom_site_fract_y
_atom_site_fract_z
_atom_site_U_iso_or_equiv
_atom_site_adp_type
_atom_site_calc_flag
_atom_site_refinement_flags_adp
_atom_site_refinement_flags_occupancy
_atom_site_refinement_flags_posn
_atom_site_occupancy
_atom_site_disorder_assembly
_atom_site_disorder_group
N N1A 0.9269(2) 0.81189(10) 0.79549(9) 0.0152(4) Uani d . . . 1 . .
N N2A 0.9677(2) 0.67084(10) 0.68771(9) 0.0141(4) Uani d . . . 1 . .
H H2C 1.052(3) 0.6650(15) 0.6981(13) 0.019(7) Uiso d . . . 1 . .
O O1A 0.93563(17) 0.92405(8) 0.77189(8) 0.0191(4) Uani d . . . 1 . .
O O2A 1.01340(17) 0.84341(8) 0.70199(8) 0.0165(4) Uani d . . . 1 . .
O O3A 0.77261(16) 0.73108(9) 0.70837(8) 0.0169(4) Uani d . . . 1 . .
O O4A 1.06571(18) 0.54064(9) 0.65193(9) 0.0193(4) Uani d . . . 1 . .
H H4A 1.070(4) 0.505(2) 0.6727(17) 0.042(10) Uiso d . . . 1 . .
F F1A 1.14016(17) 0.66470(10) 0.87138(8) 0.0374(4) Uani d . . . 1 . .
F F2A 0.9642(2) 0.61503(9) 0.91358(7) 0.0379(4) Uani d . . . 1 . .
F F3A 1.0151(2) 0.59843(8) 0.81399(8) 0.0370(4) Uani d . . . 1 . .
C C1A 0.9661(2) 0.74212(11) 0.78140(11) 0.0140(5) Uani d . . . 1 . .
H H1A 1.0691 0.7383 0.7767 0.017 Uiso calc U . R 1 . .
C C2A 0.9166(3) 0.70351(13) 0.84223(11) 0.0178(5) Uani d . . . 1 . .
H H2A 0.8208 0.6857 0.8348 0.021 Uiso calc U . R 1 . .
C C3A 0.9118(3) 0.75829(14) 0.89462(12) 0.0234(6) Uani d . . . 1 . .
H H301 0.8448 0.7461 0.9287 0.028 Uiso calc U . R 1 . .
H H302 1.0045 0.765 0.9141 0.028 Uiso calc U . R 1 . .
C C4A 0.8651(3) 0.82133(14) 0.85891(12) 0.0207(6) Uani d . . . 1 . .
H H401 0.7626 0.8238 0.8563 0.025 Uiso calc U . R 1 . .
H H402 0.9006 0.8628 0.8797 0.025 Uiso calc U . R 1 . .
C C5A 1.0104(3) 0.64636(14) 0.86011(12) 0.0262(6) Uani d . . . 1 . .
C C6A 0.9571(2) 0.86518(13) 0.75724(11) 0.0151(5) Uani d . . . 1 . .
C C7A 1.0305(3) 0.89041(13) 0.64688(11) 0.0181(5) Uani d . . . 1 . .
C C8A 1.1371(3) 0.94401(15) 0.66300(14) 0.0290(6) Uani d . . . 1 . .
H H801 1.1085 0.968 0.7019 0.043 Uiso calc U . R 1 . .
H H802 1.1442 0.9761 0.6274 0.043 Uiso calc U . R 1 . .
H H803 1.2275 0.9226 0.6701 0.043 Uiso calc U . R 1 . .
C C9A 0.8916(3) 0.92063(16) 0.62850(13) 0.0269(6) Uani d . . . 1 . .
H H901 0.822 0.8846 0.6256 0.04 Uiso calc U . R 1 . .
H H902 0.8999 0.9433 0.5869 0.04 Uiso calc U . R 1 . .
H H903 0.8631 0.9535 0.6611 0.04 Uiso calc U . R 1 . .
C C10A 1.0827(3) 0.84338(15) 0.59493(12) 0.0274(6) Uani d . . . 1 . .
H H10A 1.1683 0.8213 0.6093 0.041 Uiso calc U . R 1 . .
H H10B 1.1016 0.8694 0.5559 0.041 Uiso calc U . R 1 . .
H H10C 1.0121 0.809 0.5859 0.041 Uiso calc U . R 1 . .
C C11A 0.8935(2) 0.71469(12) 0.72161(11) 0.0126(5) Uani d . . . 1 . .
C C12A 0.9130(2) 0.63466(12) 0.63188(11) 0.0146(5) Uani d . . . 1 . .
H H12A 0.8119 0.6458 0.6285 0.018 Uiso calc U . R 1 . .
C C13A 0.9246(2) 0.55867(12) 0.64260(12) 0.0165(5) Uani d . . . 1 . .
H H13A 0.8695 0.5455 0.6807 0.02 Uiso calc U . R 1 . .
H H13B 0.8869 0.5343 0.605 0.02 Uiso calc U . R 1 . .
C C14A 0.9821(2) 0.65820(12) 0.57017(11) 0.0147(5) Uani d . . . 1 . .
C C15A 0.9020(3) 0.67355(14) 0.51721(12) 0.0197(5) Uani d . . . 1 . .
H H15A 0.804 0.6685 0.5194 0.024 Uiso calc U . R 1 . .
C C16A 0.9630(3) 0.69629(15) 0.46080(12) 0.0248(6) Uani d . . . 1 . .
H H16A 0.9065 0.7076 0.4251 0.03 Uiso calc U . R 1 . .
C C17A 1.1065(3) 0.70244(13) 0.45655(12) 0.0208(5) Uani d . . . 1 . .
H H17A 1.1485 0.7178 0.418 0.025 Uiso calc U . R 1 . .
C C18A 1.1876(3) 0.68605(13) 0.50900(12) 0.0198(5) Uani d . . . 1 . .
H H18A 1.2859 0.6891 0.5061 0.024 Uiso calc U . R 1 . .
C C19A 1.1263(2) 0.66513(12) 0.56583(11) 0.0157(5) Uani d . . . 1 . .
H H19A 1.1827 0.6555 0.602 0.019 Uiso calc U . R 1 . .
N N1B 0.4412(2) 0.56457(10) 0.77118(9) 0.0154(4) Uani d . . . 1 . .
N N2B 0.4682(2) 0.72852(10) 0.73063(9) 0.0144(4) Uani d . . . 1 . .
H H2D 0.559(3) 0.7239(13) 0.7339(12) 0.008(6) Uiso d . . . 1 . .
O O1B 0.58679(17) 0.62307(9) 0.83630(8) 0.0191(4) Uani d . . . 1 . .
O O2B 0.44117(18) 0.54081(9) 0.87475(8) 0.0208(4) Uani d . . . 1 . .
O O3B 0.26239(16) 0.67557(9) 0.72049(9) 0.0206(4) Uani d . . . 1 . .
O O4B 0.63658(17) 0.84936(10) 0.74624(9) 0.0196(4) Uani d . . . 1 . .
H H4B 0.687(4) 0.8143(18) 0.7347(15) 0.035(9) Uiso d . . . 1 . .
F F1B 0.43585(16) 0.53272(9) 0.55164(7) 0.0307(4) Uani d . . . 1 . .
F F2B 0.51388(18) 0.63059(8) 0.58006(7) 0.0305(4) Uani d . . . 1 . .
F F3B 0.62168(15) 0.54012(9) 0.60840(7) 0.0274(4) Uani d . . . 1 . .
C C1B 0.4683(2) 0.60675(12) 0.71516(10) 0.0132(5) Uani d . . . 1 . .
H H1B 0.5701 0.6145 0.7092 0.016 Uiso calc U . R 1 . .
C C2B 0.4072(2) 0.56407(12) 0.65943(11) 0.0134(5) Uani d . . . 1 . .
H H2B 0.3138 0.583 0.6486 0.016 Uiso calc U . R 1 . .
C C3B 0.3857(3) 0.49294(12) 0.68754(12) 0.0162(5) Uani d . . . 1 . .
H H311 0.3106 0.4683 0.665 0.019 Uiso calc U . R 1 . .
H H312 0.4721 0.4659 0.6858 0.019 Uiso calc U . R 1 . .
C C4B 0.3453(2) 0.50951(12) 0.75636(11) 0.0154(5) Uani d . . . 1 . .
H H411 0.2474 0.5245 0.7593 0.018 Uiso calc U . R 1 . .
H H412 0.3598 0.4703 0.7851 0.018 Uiso calc U . R 1 . .
C C5B 0.4941(3) 0.56636(13) 0.60045(12) 0.0191(5) Uani d . . . 1 . .
C C6B 0.4982(2) 0.58008(12) 0.82901(11) 0.0154(5) Uani d . . . 1 . .
C C7B 0.4815(3) 0.54841(13) 0.94298(11) 0.0193(5) Uani d . . . 1 . .
C C8B 0.3798(3) 0.50173(15) 0.97676(13) 0.0273(6) Uani d . . . 1 . .
H H811 0.2849 0.5181 0.9699 0.041 Uiso calc U . R 1 . .
H H812 0.4001 0.5011 1.0228 0.041 Uiso calc U . R 1 . .
H H813 0.3887 0.4559 0.9594 0.041 Uiso calc U . R 1 . .
C C9B 0.6294(3) 0.52385(14) 0.95146(13) 0.0234(6) Uani d . . . 1 . .
H H911 0.6365 0.4769 0.9369 0.035 Uiso calc U . R 1 . .
H H912 0.6552 0.5265 0.9968 0.035 Uiso calc U . R 1 . .
H H913 0.6922 0.5523 0.9262 0.035 Uiso calc U . R 1 . .
C C10B 0.4623(3) 0.62070(14) 0.96466(12) 0.0261(6) Uani d . . . 1 . .
H H10D 0.5346 0.6491 0.9455 0.039 Uiso calc U . R 1 . .
H H10E 0.4692 0.623 1.0115 0.039 Uiso calc U . R 1 . .
H H10F 0.3708 0.6369 0.9511 0.039 Uiso calc U . R 1 . .
C C11B 0.3897(2) 0.67398(12) 0.72197(10) 0.0135(5) Uani d . . . 1 . .
C C12B 0.4083(2) 0.79548(12) 0.74072(11) 0.0149(5) Uani d . . . 1 . .
H H12B 0.32 0.798 0.7156 0.018 Uiso calc U . R 1 . .
C C13B 0.5077(2) 0.84856(12) 0.71380(11) 0.0165(5) Uani d . . . 1 . .
H H13C 0.524 0.8392 0.6678 0.02 Uiso calc U . R 1 . .
H H13D 0.4641 0.8937 0.7173 0.02 Uiso calc U . R 1 . .
C C14B 0.3738(2) 0.81028(12) 0.81069(12) 0.0161(5) Uani d . . . 1 . .
C C15B 0.4426(3) 0.77888(14) 0.86084(12) 0.0246(6) Uani d . . . 1 . .
H H15B 0.5089 0.7445 0.8524 0.03 Uiso calc U . R 1 . .
C C16B 0.4141(4) 0.79801(15) 0.92366(13) 0.0332(7) Uani d . . . 1 . .
H H16B 0.4625 0.777 0.958 0.04 Uiso calc U . R 1 . .
C C17B 0.3160(3) 0.84737(15) 0.93672(13) 0.0293(6) Uani d . . . 1 . .
H H17B 0.297 0.86 0.9798 0.035 Uiso calc U . R 1 . .
C C18B 0.2457(3) 0.87806(14) 0.88678(13) 0.0251(6) Uani d . . . 1 . .
H H18B 0.1772 0.9114 0.8954 0.03 Uiso calc U . R 1 . .
C C19B 0.2759(3) 0.85997(13) 0.82394(12) 0.0199(5) Uani d . . . 1 . .
H H19B 0.2291 0.8818 0.7897 0.024 Uiso calc U . R 1 . .

loop_
_atom_site_aniso_label
_atom_site_aniso_U_11
_atom_site_aniso_U_22
_atom_site_aniso_U_33
_atom_site_aniso_U_12
_atom_site_aniso_U_13
_atom_site_aniso_U_23
N1A 0.0173(10) 0.0147(10) 0.0138(9) 0.0004(8) 0.0010(8) -0.0018(8)
N2A 0.0100(9) 0.0157(10) 0.0166(10) 0.0011(8) -0.0018(8) -0.0027(8)
O1A 0.0222(9) 0.0126(9) 0.0224(9) 0.0024(7) -0.0008(7) -0.0028(7)
O2A 0.0199(8) 0.0131(8) 0.0166(8) 0.0018(7) 0.0061(7) 0.0014(6)
O3A 0.0115(8) 0.0180(9) 0.0212(9) 0.0020(7) -0.0007(7) -0.0016(7)
O4A 0.0170(8) 0.0144(9) 0.0266(9) 0.0017(7) -0.0003(7) 0.0052(7)
F1A 0.0306(9) 0.0399(11) 0.0417(10) 0.0089(8) -0.0083(7) 0.0107(8)
F2A 0.0592(11) 0.0277(9) 0.0267(8) 0.0043(8) 0.0075(8) 0.0143(7)
F3A 0.0619(12) 0.0192(8) 0.0300(9) 0.0102(8) 0.0041(8) 0.0020(6)
C1A 0.0131(11) 0.0120(11) 0.0168(11) -0.0003(9) 0.0010(10) 0.0007(9)
C2A 0.0183(12) 0.0200(13) 0.0152(12) -0.0011(11) 0.0015(10) 0.0011(10)
C3A 0.0317(14) 0.0226(14) 0.0160(12) 0.0014(12) 0.0021(11) 0.0003(10)
C4A 0.0257(13) 0.0214(14) 0.0152(12) 0.0029(11) 0.0027(10) -0.0031(10)
C5A 0.0345(15) 0.0232(14) 0.0209(13) 0.0019(12) 0.0015(12) 0.0042(11)
C6A 0.0117(10) 0.0164(13) 0.0172(11) -0.0019(9) -0.0010(9) -0.0006(9)
C7A 0.0211(12) 0.0162(12) 0.0170(11) 0.0006(10) 0.0050(10) 0.0072(10)
C8A 0.0275(14) 0.0251(16) 0.0343(15) -0.0054(12) 0.0037(12) 0.0066(12)
C9A 0.0248(14) 0.0353(17) 0.0206(13) 0.0082(13) 0.0010(11) 0.0037(12)
C10A 0.0357(15) 0.0263(15) 0.0202(13) 0.0117(13) 0.0110(12) 0.0042(11)
C11A 0.0128(11) 0.0087(11) 0.0163(11) -0.0012(9) 0.0024(9) 0.0018(9)
C12A 0.0119(11) 0.0159(12) 0.0161(11) 0.0010(10) -0.0025(9) -0.0024(9)
C13A 0.0147(11) 0.0142(12) 0.0206(12) -0.0030(10) 0.0002(9) -0.0010(10)
C14A 0.0167(11) 0.0100(11) 0.0174(11) 0.0021(10) 0.0003(9) -0.0030(9)
C15A 0.0158(11) 0.0236(14) 0.0197(13) 0.0022(11) -0.0007(10) -0.0041(10)
C16A 0.0251(13) 0.0312(15) 0.0180(12) 0.0065(12) -0.0044(11) -0.0008(11)
C17A 0.0261(13) 0.0196(13) 0.0168(12) 0.0011(11) 0.0025(11) -0.0007(10)
C18A 0.0173(11) 0.0168(14) 0.0253(13) -0.0002(10) 0.0009(10) -0.0031(10)
C19A 0.0161(11) 0.0133(12) 0.0177(12) 0.0014(10) -0.0027(9) -0.0011(9)
N1B 0.0175(10) 0.0148(10) 0.0138(9) -0.0052(8) -0.0013(8) 0.0018(8)
N2B 0.0098(10) 0.0128(10) 0.0205(10) 0.0008(8) -0.0007(8) -0.0020(8)
O1B 0.0202(9) 0.0189(9) 0.0182(8) -0.0048(8) -0.0031(7) 0.0002(7)
O2B 0.0257(9) 0.0234(10) 0.0132(8) -0.0081(8) -0.0010(7) 0.0026(7)
O3B 0.0119(8) 0.0175(9) 0.0325(10) 0.0000(7) -0.0005(7) -0.0051(8)
O4B 0.0121(8) 0.0158(10) 0.0310(10) 0.0002(7) -0.0009(7) -0.0026(8)
F1B 0.0313(8) 0.0429(10) 0.0179(7) -0.0093(8) -0.0008(7) -0.0091(7)
F2B 0.0424(9) 0.0256(8) 0.0235(8) -0.0080(8) 0.0053(7) 0.0070(6)
F3B 0.0172(7) 0.0353(10) 0.0298(8) 0.0003(7) 0.0066(6) -0.0064(7)
C1B 0.0121(10) 0.0146(12) 0.0131(11) -0.0024(9) 0.0007(9) 0.0004(9)
C2B 0.0118(11) 0.0126(12) 0.0160(11) -0.0002(9) -0.0033(9) -0.0018(9)
C3B 0.0164(11) 0.0113(12) 0.0210(13) -0.0016(10) 0.0009(10) -0.0012(9)
C4B 0.0137(11) 0.0126(13) 0.0199(12) -0.0023(9) 0.0021(10) 0.0006(9)
C5B 0.0184(12) 0.0191(13) 0.0197(12) -0.0044(11) -0.0006(10) -0.0023(10)
C6B 0.0157(12) 0.0138(12) 0.0167(11) 0.0022(10) 0.0002(9) 0.0012(9)
C7B 0.0244(13) 0.0206(13) 0.0129(11) -0.0006(11) -0.0014(10) 0.0010(10)
C8B 0.0310(14) 0.0330(17) 0.0179(13) -0.0078(13) -0.0016(11) 0.0055(11)
C9B 0.0272(13) 0.0222(14) 0.0208(13) 0.0022(12) -0.0005(11) 0.0019(11)
C10B 0.0319(14) 0.0259(15) 0.0206(12) 0.0042(12) -0.0006(12) -0.0015(11)
C11B 0.0131(11) 0.0165(12) 0.0109(11) -0.0006(9) 0.0004(9) 0.0000(9)
C12B 0.0115(10) 0.0127(12) 0.0206(12) 0.0018(9) -0.0022(9) -0.0002(9)
C13B 0.0167(11) 0.0136(11) 0.0191(12) 0.0004(10) 0.0001(10) 0.0007(9)
C14B 0.0136(11) 0.0133(12) 0.0214(12) -0.0019(9) 0.0019(10) -0.0016(10)
C15B 0.0305(15) 0.0215(14) 0.0218(13) 0.0089(12) -0.0002(11) 0.0002(11)
C16B 0.0509(19) 0.0286(16) 0.0200(14) 0.0144(15) -0.0003(13) 0.0026(12)
C17B 0.0410(16) 0.0266(16) 0.0201(13) 0.0069(13) 0.0062(12) -0.0030(11)
C18B 0.0252(13) 0.0218(15) 0.0284(14) 0.0062(12) 0.0056(12) -0.0041(11)
C19B 0.0183(12) 0.0177(13) 0.0238(13) 0.0004(10) -0.0010(10) 0.0000(10)

loop_
_atom_type_symbol
_atom_type_description
_atom_type_scat_dispersion_real
_atom_type_scat_dispersion_imag
_atom_type_scat_source
C C 0.0181 0.0091 'International Tables Vol C Tables 4.2.6.8 and 6.1.1.4'
H H 0.0000 0.0000 'International Tables Vol C Tables 4.2.6.8 and 6.1.1.4'
N N 0.0311 0.0180 'International Tables Vol C Tables 4.2.6.8 and 6.1.1.4'
O O 0.0492 0.0322 'International Tables Vol C Tables 4.2.6.8 and 6.1.1.4'
F F 0.0727 0.0534 'International Tables Vol C Tables 4.2.6.8 and 6.1.1.4'

loop_
_geom_angle_atom_site_label_1
_geom_angle_atom_site_label_2
_geom_angle_atom_site_label_3
_geom_angle_site_symmetry_1
_geom_angle_site_symmetry_3
_geom_angle
_geom_angle_publ_flag
C6A N1A C1A . . 124.16(19) ?
C6A N1A C4A . . 121.4(2) ?
C1A N1A C4A . . 114.06(19) ?
C11A N2A C12A . . 123.3(2) ?
C11A N2A H2C . . 118.(2) ?
C12A N2A H2C . . 119.(2) ?
C6A O2A C7A . . 120.48(19) ?
C13A O4A H4A . . 109.(3) ?
N1A C1A C11A . . 112.43(19) ?
N1A C1A C2A . . 102.72(18) ?
C11A C1A C2A . . 110.58(19) ?
N1A C1A H1A . . 110.3 ?
C11A C1A H1A . . 110.3 ?
C2A C1A H1A . . 110.3 ?
C5A C2A C3A . . 111.9(2) ?
C5A C2A C1A . . 112.9(2) ?
C3A C2A C1A . . 104.1(2) ?
C5A C2A H2A . . 109.3 ?
C3A C2A H2A . . 109.3 ?
C1A C2A H2A . . 109.3 ?
C4A C3A C2A . . 103.7(2) ?
C4A C3A H301 . . 111.0 ?
C2A C3A H301 . . 111.0 ?
C4A C3A H302 . . 111.0 ?
C2A C3A H302 . . 111.0 ?
H301 C3A H302 . . 109.0 ?
N1A C4A C3A . . 102.6(2) ?
N1A C4A H401 . . 111.2 ?
C3A C4A H401 . . 111.2 ?
N1A C4A H402 . . 111.2 ?
C3A C4A H402 . . 111.2 ?
H401 C4A H402 . . 109.2 ?
F1A C5A F3A . . 106.7(2) ?
F1A C5A F2A . . 106.9(2) ?
F3A C5A F2A . . 106.1(2) ?
F1A C5A C2A . . 114.1(2) ?
F3A C5A C2A . . 111.9(2) ?
F2A C5A C2A . . 110.7(2) ?
O1A C6A O2A . . 126.0(2) ?
O1A C6A N1A . . 123.9(2) ?
O2A C6A N1A . . 110.1(2) ?
O2A C7A C8A . . 109.9(2) ?
O2A C7A C9A . . 110.16(19) ?
C8A C7A C9A . . 112.3(2) ?
O2A C7A C10A . . 101.91(19) ?
C8A C7A C10A . . 111.3(2) ?
C9A C7A C10A . . 110.8(2) ?
C7A C8A H801 . . 109.5 ?
C7A C8A H802 . . 109.5 ?
H801 C8A H802 . . 109.5 ?
C7A C8A H803 . . 109.5 ?
H801 C8A H803 . . 109.5 ?
H802 C8A H803 . . 109.5 ?
C7A C9A H901 . . 109.5 ?
C7A C9A H902 . . 109.5 ?
H901 C9A H902 . . 109.5 ?
C7A C9A H903 . . 109.5 ?
H901 C9A H903 . . 109.5 ?
H902 C9A H903 . . 109.5 ?
C7A C10A H10A . . 109.5 ?
C7A C10A H10B . . 109.5 ?
H10A C10A H10B . . 109.5 ?
C7A C10A H10C . . 109.5 ?
H10A C10A H10C . . 109.5 ?
H10B C10A H10C . . 109.5 ?
O3A C11A N2A . . 123.9(2) ?
O3A C11A C1A . . 121.2(2) ?
N2A C11A C1A . . 114.87(19) ?
N2A C12A C14A . . 111.47(19) ?
N2A C12A C13A . . 109.79(19) ?
C14A C12A C13A . . 113.18(19) ?
N2A C12A H12A . . 107.4 ?
C14A C12A H12A . . 107.4 ?
C13A C12A H12A . . 107.4 ?
O4A C13A C12A . . 109.77(19) ?
O4A C13A H13A . . 109.7 ?
C12A C13A H13A . . 109.7 ?
O4A C13A H13B . . 109.7 ?
C12A C13A H13B . . 109.7 ?
H13A C13A H13B . . 108.2 ?
C15A C14A C19A . . 118.8(2) ?
C15A C14A C12A . . 120.0(2) ?
C19A C14A C12A . . 121.3(2) ?
C14A C15A C16A . . 120.8(2) ?
C14A C15A H15A . . 119.6 ?
C16A C15A H15A . . 119.6 ?
C17A C16A C15A . . 120.2(2) ?
C17A C16A H16A . . 119.9 ?
C15A C16A H16A . . 119.9 ?
C18A C17A C16A . . 119.4(2) ?
C18A C17A H17A . . 120.3 ?
C16A C17A H17A . . 120.3 ?
C17A C18A C19A . . 120.4(2) ?
C17A C18A H18A . . 119.8 ?
C19A C18A H18A . . 119.8 ?
C18A C19A C14A . . 120.5(2) ?
C18A C19A H19A . . 119.8 ?
C14A C19A H19A . . 119.8 ?
C6B N1B C1B . . 120.63(19) ?
C6B N1B C4B . . 127.6(2) ?
C1B N1B C4B . . 111.68(18) ?
C11B N2B C12B . . 122.04(19) ?
C11B N2B H2D . . 119.3(18) ?
C12B N2B H2D . . 118.4(18) ?
C6B O2B C7B . . 120.99(19) ?
C13B O4B H4B . . 110.(2) ?
N1B C1B C11B . . 109.41(18) ?
N1B C1B C2B . . 102.79(18) ?
C11B C1B C2B . . 110.64(18) ?
N1B C1B H1B . . 111.2 ?
C11B C1B H1B . . 111.2 ?
C2B C1B H1B . . 111.2 ?
C5B C2B C3B . . 114.7(2) ?
C5B C2B C1B . . 112.90(19) ?
C3B C2B C1B . . 105.22(18) ?
C5B C2B H2B . . 107.9 ?
C3B C2B H2B . . 107.9 ?
C1B C2B H2B . . 107.9 ?
C4B C3B C2B . . 101.37(19) ?
C4B C3B H311 . . 111.5 ?
C2B C3B H311 . . 111.5 ?
C4B C3B H312 . . 111.5 ?
C2B C3B H312 . . 111.5 ?
H311 C3B H312 . . 109.3 ?
N1B C4B C3B . . 101.42(18) ?
N1B C4B H411 . . 111.5 ?
C3B C4B H411 . . 111.5 ?
N1B C4B H412 . . 111.5 ?
C3B C4B H412 . . 111.5 ?
H411 C4B H412 . . 109.3 ?
F1B C5B F3B . . 106.6(2) ?
F1B C5B F2B . . 106.6(2) ?
F3B C5B F2B . . 105.8(2) ?
F1B C5B C2B . . 112.2(2) ?
F3B C5B C2B . . 113.6(2) ?
F2B C5B C2B . . 111.6(2) ?
O1B C6B O2B . . 126.9(2) ?
O1B C6B N1B . . 123.5(2) ?
O2B C6B N1B . . 109.5(2) ?
O2B C7B C10B . . 110.6(2) ?
O2B C7B C9B . . 109.0(2) ?
C10B C7B C9B . . 112.6(2) ?
O2B C7B C8B . . 102.4(2) ?
C10B C7B C8B . . 110.9(2) ?
C9B C7B C8B . . 110.9(2) ?
C7B C8B H811 . . 109.5 ?
C7B C8B H812 . . 109.5 ?
H811 C8B H812 . . 109.5 ?
C7B C8B H813 . . 109.5 ?
H811 C8B H813 . . 109.5 ?
H812 C8B H813 . . 109.5 ?
C7B C9B H911 . . 109.5 ?
C7B C9B H912 . . 109.5 ?
H911 C9B H912 . . 109.5 ?
C7B C9B H913 . . 109.5 ?
H911 C9B H913 . . 109.5 ?
H912 C9B H913 . . 109.5 ?
C7B C10B H10D . . 109.5 ?
C7B C10B H10E . . 109.5 ?
H10D C10B H10E . . 109.5 ?
C7B C10B H10F . . 109.5 ?
H10D C10B H10F . . 109.5 ?
H10E C10B H10F . . 109.5 ?
O3B C11B N2B . . 123.4(2) ?
O3B C11B C1B . . 120.8(2) ?
N2B C11B C1B . . 115.73(19) ?
N2B C12B C14B . . 113.5(2) ?
N2B C12B C13B . . 108.80(19) ?
C14B C12B C13B . . 110.9(2) ?
N2B C12B H12B . . 107.8 ?
C14B C12B H12B . . 107.8 ?
C13B C12B H12B . . 107.8 ?
O4B C13B C12B . . 112.45(19) ?
O4B C13B H13C . . 109.1 ?
C12B C13B H13C . . 109.1 ?
O4B C13B H13D . . 109.1 ?
C12B C13B H13D . . 109.1 ?
H13C C13B H13D . . 107.8 ?
C15B C14B C19B . . 119.4(2) ?
C15B C14B C12B . . 122.2(2) ?
C19B C14B C12B . . 118.3(2) ?
C14B C15B C16B . . 119.7(3) ?
C14B C15B H15B . . 120.2 ?
C16B C15B H15B . . 120.2 ?
C17B C16B C15B . . 120.7(3) ?
C17B C16B H16B . . 119.6 ?
C15B C16B H16B . . 119.6 ?
C18B C17B C16B . . 119.6(3) ?
C18B C17B H17B . . 120.2 ?
C16B C17B H17B . . 120.2 ?
C17B C18B C19B . . 119.7(2) ?
C17B C18B H18B . . 120.1 ?
C19B C18B H18B . . 120.1 ?
C14B C19B C18B . . 120.8(2) ?
C14B C19B H19B . . 119.6 ?
C18B C19B H19B . . 119.6 ?

loop_
_geom_bond_atom_site_label_1
_geom_bond_atom_site_label_2
_geom_bond_site_symmetry_2
_geom_bond_distance
_geom_bond_publ_flag
N1A C6A . 1.354(3) ?
N1A C1A . 1.460(3) ?
N1A C4A . 1.463(3) ?
N2A C11A . 1.328(3) ?
N2A C12A . 1.465(3) ?
N2A H2C . 0.85(3) ?
O1A C6A . 1.221(3) ?
O2A C6A . 1.345(3) ?
O2A C7A . 1.488(3) ?
O3A C11A . 1.240(3) ?
O4A C13A . 1.419(3) ?
O4A H4A . 0.83(4) ?
F1A C5A . 1.322(3) ?
F2A C5A . 1.352(3) ?
F3A C5A . 1.352(3) ?
C1A C11A . 1.530(3) ?
C1A C2A . 1.556(3) ?
C1A H1A . 1.0 ?
C2A C5A . 1.494(4) ?
C2A C3A . 1.540(3) ?
C2A H2A . 1.0 ?
C3A C4A . 1.521(4) ?
C3A H301 . 0.99 ?
C3A H302 . 0.99 ?
C4A H401 . 0.99 ?
C4A H402 . 0.99 ?
C7A C8A . 1.514(4) ?
C7A C9A . 1.515(4) ?
C7A C10A . 1.515(3) ?
C8A H801 . 0.98 ?
C8A H802 . 0.98 ?
C8A H803 . 0.98 ?
C9A H901 . 0.98 ?
C9A H902 . 0.98 ?
C9A H903 . 0.98 ?
C10A H10A . 0.98 ?
C10A H10B . 0.98 ?
C10A H10C . 0.98 ?
C12A C14A . 1.523(3) ?
C12A C13A . 1.524(3) ?
C12A H12A . 1.0 ?
C13A H13A . 0.99 ?
C13A H13B . 0.99 ?
C14A C15A . 1.382(3) ?
C14A C19A . 1.399(3) ?
C15A C16A . 1.391(4) ?
C15A H15A . 0.95 ?
C16A C17A . 1.390(4) ?
C16A H16A . 0.95 ?
C17A C18A . 1.383(4) ?
C17A H17A . 0.95 ?
C18A C19A . 1.388(4) ?
C18A H18A . 0.95 ?
C19A H19A . 0.95 ?
N1B C6B . 1.361(3) ?
N1B C1B . 1.460(3) ?
N1B C4B . 1.461(3) ?
N2B C11B . 1.330(3) ?
N2B C12B . 1.460(3) ?
N2B H2D . 0.88(3) ?
O1B C6B . 1.214(3) ?
O2B C6B . 1.347(3) ?
O2B C7B . 1.484(3) ?
O3B C11B . 1.227(3) ?
O4B C13B . 1.414(3) ?
O4B H4B . 0.88(4) ?
F1B C5B . 1.340(3) ?
F2B C5B . 1.353(3) ?
F3B C5B . 1.344(3) ?
C1B C11B . 1.537(3) ?
C1B C2B . 1.553(3) ?
C1B H1B . 1.0 ?
C2B C5B . 1.489(3) ?
C2B C3B . 1.538(3) ?
C2B H2B . 1.0 ?
C3B C4B . 1.524(3) ?
C3B H311 . 0.99 ?
C3B H312 . 0.99 ?
C4B H411 . 0.99 ?
C4B H412 . 0.99 ?
C7B C10B . 1.511(4) ?
C7B C9B . 1.515(4) ?
C7B C8B . 1.520(4) ?
C8B H811 . 0.98 ?
C8B H812 . 0.98 ?
C8B H813 . 0.98 ?
C9B H911 . 0.98 ?
C9B H912 . 0.98 ?
C9B H913 . 0.98 ?
C10B H10D . 0.98 ?
C10B H10E . 0.98 ?
C10B H10F . 0.98 ?
C12B C14B . 1.526(3) ?
C12B C13B . 1.528(3) ?
C12B H12B . 1.0 ?
C13B H13C . 0.99 ?
C13B H13D . 0.99 ?
C14B C15B . 1.386(4) ?
C14B C19B . 1.389(4) ?
C15B C16B . 1.392(4) ?
C15B H15B . 0.95 ?
C16B C17B . 1.386(4) ?
C16B H16B . 0.95 ?
C17B C18B . 1.383(4) ?
C17B H17B . 0.95 ?
C18B C19B . 1.390(4) ?
C18B H18B . 0.95 ?
C19B H19B . 0.95 ?

loop_
_geom_hbond_atom_site_label_D
_geom_hbond_atom_site_label_H
_geom_hbond_atom_site_label_A
_geom_hbond_site_symmetry_A
_geom_hbond_distance_DH
_geom_hbond_distance_HA
_geom_hbond_distance_DA
_geom_hbond_angle_DHA
_geom_hbond_publ_flag
N2A H2C O3B 1_655 0.85(3) 2.09(3) 2.921(3) 166.(3) ?
O4A H4A O1A 3_746 0.83(4) 1.97(4) 2.801(2) 174.(4) ?
N2B H2D O3A . 0.88(3) 2.13(3) 2.969(3) 159.(2) ?
O4B H4B N1A . 0.88(4) 2.63(3) 3.070(3) 112.(2) ?
O4B H4B O3A . 0.88(4) 1.92(4) 2.795(3) 172.(3) ?

loop_
_geom_torsion_atom_site_label_1
_geom_torsion_atom_site_label_2
_geom_torsion_atom_site_label_3
_geom_torsion_atom_site_label_4
_geom_torsion_site_symmetry_1
_geom_torsion_site_symmetry_2
_geom_torsion_site_symmetry_3
_geom_torsion_site_symmetry_4
_geom_torsion
_geom_torsion_publ_flag
C6A N1A C1A C11A . . . . -65.2(3) ?
C4A N1A C1A C11A . . . . 121.5(2) ?
C6A N1A C1A C2A . . . . 176.0(2) ?
C4A N1A C1A C2A . . . . 2.7(2) ?
N1A C1A C2A C5A . . . . -144.9(2) ?
C11A C1A C2A C5A . . . . 95.0(2) ?
N1A C1A C2A C3A . . . . -23.3(2) ?
C11A C1A C2A C3A . . . . -143.5(2) ?
C5A C2A C3A C4A . . . . 157.5(2) ?
C1A C2A C3A C4A . . . . 35.3(3) ?
C6A N1A C4A C3A . . . . -154.3(2) ?
C1A N1A C4A C3A . . . . 19.2(3) ?
C2A C3A C4A N1A . . . . -32.9(2) ?
C3A C2A C5A F1A . . . . -58.4(3) ?
C1A C2A C5A F1A . . . . 58.6(3) ?
C3A C2A C5A F3A . . . . -179.7(2) ?
C1A C2A C5A F3A . . . . -62.7(3) ?
C3A C2A C5A F2A . . . . 62.2(3) ?
C1A C2A C5A F2A . . . . 179.2(2) ?
C7A O2A C6A O1A . . . . -12.1(3) ?
C7A O2A C6A N1A . . . . 168.08(19) ?
C1A N1A C6A O1A . . . . -172.9(2) ?
C4A N1A C6A O1A . . . . -0.1(4) ?
C1A N1A C6A O2A . . . . 6.9(3) ?
C4A N1A C6A O2A . . . . 179.67(19) ?
C6A O2A C7A C8A . . . . 67.2(3) ?
C6A O2A C7A C9A . . . . -57.0(3) ?
C6A O2A C7A C10A . . . . -174.6(2) ?
C12A N2A C11A O3A . . . . -2.4(4) ?
C12A N2A C11A C1A . . . . 174.9(2) ?
N1A C1A C11A O3A . . . . -35.7(3) ?
C2A C1A C11A O3A . . . . 78.5(3) ?
N1A C1A C11A N2A . . . . 147.0(2) ?
C2A C1A C11A N2A . . . . -98.9(2) ?
C11A N2A C12A C14A . . . . 111.5(2) ?
C11A N2A C12A C13A . . . . -122.3(2) ?
N2A C12A C13A O4A . . . . -59.8(3) ?
C14A C12A C13A O4A . . . . 65.5(3) ?
N2A C12A C14A C15A . . . . -132.7(2) ?
C13A C12A C14A C15A . . . . 102.9(3) ?
N2A C12A C14A C19A . . . . 46.9(3) ?
C13A C12A C14A C19A . . . . -77.4(3) ?
C19A C14A C15A C16A . . . . -0.8(4) ?
C12A C14A C15A C16A . . . . 178.8(2) ?
C14A C15A C16A C17A . . . . 1.4(4) ?
C15A C16A C17A C18A . . . . -0.3(4) ?
C16A C17A C18A C19A . . . . -1.5(4) ?
C17A C18A C19A C14A . . . . 2.1(4) ?
C15A C14A C19A C18A . . . . -1.0(4) ?
C12A C14A C19A C18A . . . . 179.4(2) ?
C6B N1B C1B C11B . . . . -72.2(3) ?
C4B N1B C1B C11B . . . . 105.2(2) ?
C6B N1B C1B C2B . . . . 170.2(2) ?
C4B N1B C1B C2B . . . . -12.4(2) ?
N1B C1B C2B C5B . . . . -140.5(2) ?
C11B C1B C2B C5B . . . . 102.7(2) ?
N1B C1B C2B C3B . . . . -14.7(2) ?
C11B C1B C2B C3B . . . . -131.41(19) ?
C5B C2B C3B C4B . . . . 159.44(19) ?
C1B C2B C3B C4B . . . . 34.7(2) ?
C6B N1B C4B C3B . . . . -148.3(2) ?
C1B N1B C4B C3B . . . . 34.5(2) ?
C2B C3B C4B N1B . . . . -41.0(2) ?
C3B C2B C5B F1B . . . . 63.2(3) ?
C1B C2B C5B F1B . . . . -176.2(2) ?
C3B C2B C5B F3B . . . . -57.7(3) ?
C1B C2B C5B F3B . . . . 62.9(3) ?
C3B C2B C5B F2B . . . . -177.2(2) ?
C1B C2B C5B F2B . . . . -56.6(3) ?
C7B O2B C6B O1B . . . . 1.8(4) ?
C7B O2B C6B N1B . . . . -178.3(2) ?
C1B N1B C6B O1B . . . . -9.8(4) ?
C4B N1B C6B O1B . . . . 173.2(2) ?
C1B N1B C6B O2B . . . . 170.3(2) ?
C4B N1B C6B O2B . . . . -6.7(3) ?
C6B O2B C7B C10B . . . . 54.7(3) ?
C6B O2B C7B C9B . . . . -69.6(3) ?
C6B O2B C7B C8B . . . . 172.9(2) ?
C12B N2B C11B O3B . . . . 1.5(4) ?
C12B N2B C11B C1B . . . . -177.22(19) ?
N1B C1B C11B O3B . . . . -67.2(3) ?
C2B C1B C11B O3B . . . . 45.4(3) ?
N1B C1B C11B N2B . . . . 111.6(2) ?
C2B C1B C11B N2B . . . . -135.9(2) ?
C11B N2B C12B C14B . . . . 86.4(3) ?
C11B N2B C12B C13B . . . . -149.7(2) ?
N2B C12B C13B O4B . . . . -63.4(2) ?
C14B C12B C13B O4B . . . . 62.0(2) ?
N2B C12B C14B C15B . . . . 25.8(3) ?
C13B C12B C14B C15B . . . . -97.0(3) ?
N2B C12B C14B C19B . . . . -158.2(2) ?
C13B C12B C14B C19B . . . . 79.0(3) ?
C19B C14B C15B C16B . . . . -0.7(4) ?
C12B C14B C15B C16B . . . . 175.2(3) ?
C14B C15B C16B C17B . . . . 1.1(5) ?
C15B C16B C17B C18B . . . . -0.1(5) ?
C16B C17B C18B C19B . . . . -1.1(5) ?
C15B C14B C19B C18B . . . . -0.5(4) ?
C12B C14B C19B C18B . . . . -176.6(2) ?
C17B C18B C19B C14B . . . . 1.4(4) ?
